data_9009418
loop_
_publ_author_name
'Zubkova, N. V.'
'Pushcharovsky, D. Y.'
'Ivaldi, G.'
'Ferraris, G.'
'Pekov, I. V.'
'Chukanov, N. V.'

_publ_section_title
;
 Crystal structure of natrite, gamma-Na2CO3
;
_journal_name_full 'Neues Jahrbuch fur Mineralogie, Monatshefte'
_journal_page_first 85
_journal_page_last 96
_journal_volume 2002
_journal_year 2002
_chemical_compound_source 'Mt Koashva, Khibiny alkaline massif, Kola Peninsula, Russia'
_chemical_formula_sum 'C Na2 O3'
_chemical_name_mineral Natrite
_space_group_IT_number 12
_symmetry_space_group_name_Hall '-C 2y'
_symmetry_space_group_name_H-M 'C 1 2/m 1'
_cell_angle_alpha 90
_cell_angle_beta 101.32
_cell_angle_gamma 90
_cell_length_a 8.905
_cell_length_b 5.237
_cell_length_c 6.045
_cell_formula_units_Z 4
_cell_volume 276.427
_database_code_amcsd 0014917
_exptl_crystal_density_diffrn 2.547
_cod_original_formula_sum 'Na2 C O3'
_cod_database_code 9009418

loop_
_space_group_symop_operation_xyz
x,y,z
1/2+x,1/2+y,z
x,-y,z
1/2+x,1/2-y,z
-x,y,-z
1/2-x,1/2+y,-z
-x,-y,-z
1/2-x,1/2-y,-z

loop_
_atom_site_label
_atom_site_fract_x
_atom_site_fract_y
_atom_site_fract_z
_atom_site_U_iso_or_equiv
Na1 0.00000 0.00000 0.00000 0.02875
Na2 0.00000 0.00000 0.50000 0.03116
Na3 0.17047 0.50000 0.74780 0.04078
C 0.16450 0.50000 0.24970 0.02343
O1 0.10230 0.29440 0.28590 0.05801
O2 0.28940 0.50000 0.17810 0.02292

loop_
_cod_related_entry_id
_cod_related_entry_database
_cod_related_entry_code
1 AMCSD 0014917
